data_2201913
loop_
_publ_author_name
'Abdullah Ayd\?in'
'T\'ijen \"Onkol'
'Ceng\'iz Ar\?ic\?i'
'Mehmet Akkurt'
'M. Feth\'i  \,Sah\'in'
'D\'in\,cer \"Ulk\"u'

_publ_section_title
;
 3-(6-Benzoyl-2-oxo-2,3-dihydro-2-benzothiazol-3-yl)propanoic acid
;
_journal_issue 5
_journal_name_full 'Acta Crystallographica Section E'
_journal_page_first o616
_journal_page_last o618
_journal_paper_doi 10.1107/S1600536803007281
_journal_volume 59
_journal_year 2003
_chemical_formula_iupac 'C17 H13 N O4 S'
_chemical_formula_moiety 'C17 H13 N O4 S'
_chemical_formula_sum 'C17 H13 N O4 S'
_chemical_formula_weight 327.35
_chemical_name_systematic
;
3-(6-Benzoyl-2-oxo-2,3-dihydro-2-benzothiazol-3-yl)propanoic acid
;
_space_group_IT_number 14
_symmetry_cell_setting monoclinic
_symmetry_space_group_name_Hall '-P 2ybc'
_symmetry_space_group_name_H-M 'P 1 21/c 1'
_atom_sites_solution_hydrogens geom
_atom_sites_solution_primary direct
_atom_sites_solution_secondary difmap
_cell_angle_alpha 90
_cell_angle_beta 104.370(5)
_cell_angle_gamma 90
_cell_formula_units_Z 4
_cell_length_a 9.352(5)
_cell_length_b 12.921(5)
_cell_length_c 12.908(5)
_cell_measurement_reflns_used 37
_cell_measurement_temperature 293(2)
_cell_measurement_theta_max 32.26
_cell_measurement_theta_min 9.35
_cell_volume 1511.0(12)
_computing_cell_refinement 'CAD-4 EXPRESS'
_computing_data_collection 'CAD-4 EXPRESS (Enraf-Nonius, 1994)'
_computing_data_reduction 'XCAD4 (Harms & Wocadlo, 1995)'
_computing_molecular_graphics 'ORTEP-3 for Windows (Farrugia, 1997)'
_computing_publication_material 'PARST (Nardelli, 1995) and WinGX (Farrugia, 1999)'
_computing_structure_refinement 'SHELXL97 (Sheldrick, 1997)'
_computing_structure_solution 'SIR97 (Altomare et al., 1999)'
_diffrn_ambient_temperature 293(2)
_diffrn_measured_fraction_theta_full 0.919
_diffrn_measured_fraction_theta_max 0.919
_diffrn_measurement_device_type 'Enraf--Nonius CAD-4'
_diffrn_measurement_method \w/2\q
_diffrn_radiation_type MoK\a
_diffrn_radiation_wavelength 0.71069
_diffrn_reflns_av_R_equivalents 0.0024
_diffrn_reflns_av_sigmaI/netI 0.0394
_diffrn_reflns_limit_h_max 11
_diffrn_reflns_limit_h_min -11
_diffrn_reflns_limit_k_max 0
_diffrn_reflns_limit_k_min -16
_diffrn_reflns_limit_l_max 16
_diffrn_reflns_limit_l_min 0
_diffrn_reflns_number 4283
_diffrn_reflns_theta_full 26.29
_diffrn_reflns_theta_max 26.29
_diffrn_reflns_theta_min 2.25
_diffrn_standards_decay_% 2
_diffrn_standards_interval_time 120
_diffrn_standards_number 3
_exptl_absorpt_coefficient_mu 0.234
_exptl_absorpt_correction_T_max 0.966
_exptl_absorpt_correction_T_min 0.944
_exptl_absorpt_correction_type refdelf
_exptl_absorpt_process_details '(Parkin et al., 1995); cubic fit to sin(\q)/\l - 24 parameters'
_exptl_crystal_colour yellow
_exptl_crystal_density_diffrn 1.439
_exptl_crystal_density_method 'Not measured'
_exptl_crystal_description prism
_exptl_crystal_F_000 680
_exptl_crystal_size_max 0.25
_exptl_crystal_size_mid 0.20
_exptl_crystal_size_min 0.15
_refine_diff_density_max 0.339
_refine_diff_density_min -0.382
_refine_ls_extinction_method none
_refine_ls_goodness_of_fit_ref 1.056
_refine_ls_hydrogen_treatment noref
_refine_ls_matrix_type full
_refine_ls_number_parameters 208
_refine_ls_number_reflns 2818
_refine_ls_number_restraints 0
_refine_ls_restrained_S_all 1.056
_refine_ls_R_factor_all 0.1078
_refine_ls_R_factor_gt 0.0560
_refine_ls_shift/su_max <0.001
_refine_ls_shift/su_mean 0.000
_refine_ls_structure_factor_coef Fsqd
_refine_ls_weighting_details 'calc w = 1/[\s^2^(Fo^2^)+(0.1078P)^2^+0.8574P] where P = (Fo^2^+2Fc^2^)/3'
_refine_ls_weighting_scheme calc
_refine_ls_wR_factor_gt 0.1580
_refine_ls_wR_factor_ref 0.1904
_reflns_number_gt 1906
_reflns_number_total 2818
_reflns_threshold_expression I>2\s(I)
_cod_data_source_file cm6036.cif
_cod_data_source_block I
_cod_depositor_comments
;
The following automatic conversions were performed:
'_symmetry_cell_setting' value 'Monoclinic' changed to 'monoclinic'
according to '/home/saulius/struct/CIF-dictionaries/cif_core.dic'
dictionary named 'cif_core.dic' version 2.4.1 from 2010-06-29.

Automatic conversion script
Id: cif_fix_enum 1527 2010-12-29 10:47:43Z saulius 

The following automatic conversions were performed:

'_symmetry_cell_setting' value 'Monoclinic' changed to 'monoclinic'
according to /home/saulius/struct/CIF-dictionaries/cif_core.dic
dictionary named 'cif_core.dic' version 2.4.1 from 2010-06-29.

Automatic conversion script
Id: cif_fix_values 1715 2011-07-08 13:25:40Z adriana 
;
_cod_original_sg_symbol_H-M 'P 21/c'
_cod_database_code 2201913
_cod_database_fobs_code 2201913

loop_
_symmetry_equiv_pos_as_xyz
x,y,z
-x,1/2+y,1/2-z
-x,-y,-z
x,1/2-y,1/2+z

loop_
_atom_site_aniso_label
_atom_site_aniso_U_11
_atom_site_aniso_U_22
_atom_site_aniso_U_33
_atom_site_aniso_U_12
_atom_site_aniso_U_13
_atom_site_aniso_U_23
S1 0.0494(5) 0.0362(5) 0.0651(7) -0.0012(3) 0.0015(4) 0.0117(4)
O1 0.0592(15) 0.0370(13) 0.0674(18) 0.0052(10) 0.0127(13) -0.0118(11)
O2 0.0506(14) 0.0572(15) 0.0599(19) 0.0056(12) 0.0035(13) 0.0097(12)
O3 0.0667(16) 0.0562(15) 0.0648(18) -0.0068(13) 0.0277(14) -0.0197(13)
O4 0.0545(15) 0.0770(19) 0.076(2) -0.0221(14) 0.0229(14) -0.0319(15)
N1 0.0371(13) 0.0365(14) 0.0501(18) 0.0005(11) 0.0060(12) 0.0027(12)
C1 0.0441(17) 0.0364(16) 0.0406(19) -0.0025(13) 0.0126(14) -0.0037(13)
C2 0.0491(19) 0.0402(18) 0.062(2) 0.0049(14) 0.0196(17) 0.0028(16)
C3 0.055(2) 0.058(2) 0.057(3) 0.0084(17) 0.0041(18) 0.0060(18)
C4 0.065(2) 0.079(3) 0.046(2) 0.007(2) 0.0077(19) -0.0056(19)
C5 0.052(2) 0.056(2) 0.053(2) 0.0032(16) 0.0161(17) -0.0107(17)
C6 0.0382(15) 0.0359(15) 0.046(2) -0.0057(13) 0.0140(14) -0.0026(13)
C7 0.0370(15) 0.0351(16) 0.049(2) -0.0034(12) 0.0148(14) -0.0035(14)
C8 0.0370(15) 0.0310(15) 0.055(2) -0.0001(12) 0.0152(14) -0.0017(14)
C9 0.0406(17) 0.0276(15) 0.055(2) -0.0020(12) 0.0085(15) -0.0032(14)
C10 0.0375(15) 0.0293(15) 0.051(2) 0.0014(12) 0.0081(14) 0.0065(14)
C11 0.0329(14) 0.0339(15) 0.045(2) -0.0014(12) 0.0089(13) -0.0008(13)
C12 0.0461(17) 0.0283(15) 0.055(2) -0.0037(13) 0.0116(16) -0.0018(14)
C13 0.0430(17) 0.0301(15) 0.052(2) -0.0005(13) 0.0092(15) 0.0039(14)
C14 0.0319(15) 0.0482(19) 0.051(2) 0.0030(14) 0.0055(15) 0.0095(15)
C15 0.0424(17) 0.0417(18) 0.051(2) 0.0016(14) 0.0095(15) -0.0077(14)
C16 0.051(2) 0.0479(19) 0.060(2) -0.0068(16) 0.0220(18) -0.0155(17)
C17 0.0460(17) 0.0422(18) 0.041(2) -0.0026(14) 0.0089(15) -0.0006(14)

loop_
_atom_site_label
_atom_site_fract_x
_atom_site_fract_y
_atom_site_fract_z
_atom_site_U_iso_or_equiv
_atom_site_thermal_displace_type
_atom_site_calc_flag
_atom_site_refinement_flags
_atom_site_occupancy
_atom_site_type_symbol
S1 0.16141(10) 0.07368(6) 0.52484(8) 0.0525(3) Uani . . 1.000 S
O1 -0.0988(3) 0.08710(17) 0.0959(2) 0.0551(9) Uani . . 1.000 O
O2 0.3058(3) 0.17629(19) 0.6990(2) 0.0577(9) Uani . . 1.000 O
O3 0.3897(3) 0.5280(2) 0.7265(2) 0.0606(9) Uani . . 1.000 O
O4 0.5923(3) 0.5152(2) 0.6670(3) 0.0680(10) Uani . . 1.000 O
N1 0.1975(3) 0.27124(19) 0.5482(2) 0.0421(9) Uani . . 1.000 N
C1 -0.3210(3) 0.3116(2) 0.1052(3) 0.0400(10) Uani . . 1.000 C
C2 -0.4365(4) 0.3652(3) 0.0392(3) 0.0494(11) Uani . . 1.000 C
C3 -0.4752(4) 0.3461(3) -0.0677(3) 0.0584(14) Uani . . 1.000 C
C4 -0.3995(4) 0.2728(3) -0.1126(3) 0.0644(14) Uani . . 1.000 C
C5 -0.2839(4) 0.2192(3) -0.0472(3) 0.0531(12) Uani . . 1.000 C
C6 -0.2432(3) 0.2377(2) 0.0625(3) 0.0394(10) Uani . . 1.000 C
C7 -0.1266(3) 0.1711(2) 0.1305(3) 0.0396(10) Uani . . 1.000 C
C8 -0.0450(3) 0.2041(2) 0.2392(3) 0.0403(10) Uani . . 1.000 C
C9 0.0066(3) 0.1270(2) 0.3153(3) 0.0417(10) Uani . . 1.000 C
C10 0.0868(3) 0.1544(2) 0.4168(3) 0.0398(10) Uani . . 1.000 C
C11 0.1177(3) 0.2589(2) 0.4433(3) 0.0374(10) Uani . . 1.000 C
C12 0.0697(3) 0.3351(2) 0.3679(3) 0.0433(10) Uani . . 1.000 C
C13 -0.0118(3) 0.3075(2) 0.2676(3) 0.0422(10) Uani . . 1.000 C
C14 0.2349(3) 0.1816(3) 0.6067(3) 0.0445(10) Uani . . 1.000 C
C15 0.2440(3) 0.3710(3) 0.6008(3) 0.0454(11) Uani . . 1.000 C
C16 0.3968(4) 0.4018(3) 0.5933(3) 0.0515(11) Uani . . 1.000 C
C17 0.4557(4) 0.4880(3) 0.6686(3) 0.0434(11) Uani . . 1.000 C
H1 -0.29523 0.32495 0.17832 0.0480 Uiso . . 1.000 H
H2 -0.48784 0.41452 0.06807 0.0592 Uiso . . 1.000 H
H3 -0.55316 0.38237 -0.11134 0.0701 Uiso . . 1.000 H
H4 -0.42643 0.26004 -0.18578 0.0773 Uiso . . 1.000 H
H5 -0.23273 0.17028 -0.07677 0.0637 Uiso . . 1.000 H
H9 -0.01291 0.05774 0.29793 0.0501 Uiso . . 1.000 H
H12 0.09204 0.40424 0.38455 0.0520 Uiso . . 1.000 H
H13 -0.04577 0.35907 0.21723 0.0507 Uiso . . 1.000 H
H15A 0.24253 0.36624 0.67556 0.0545 Uiso . . 1.000 H
H15B 0.17436 0.42416 0.56785 0.0545 Uiso . . 1.000 H
H16A 0.46232 0.34258 0.61005 0.0621 Uiso . . 1.000 H
H16B 0.39341 0.42337 0.52076 0.0621 Uiso . . 1.000 H
H40 0.61961 0.56319 0.70884 0.1021 Uiso . . 1.000 H

loop_
_atom_type_symbol
_atom_type_description
_atom_type_scat_dispersion_real
_atom_type_scat_dispersion_imag
_atom_type_scat_source
S S 0.1246 0.1234 'International Tables Vol C Tables 4.2.6.8 and 6.1.1.4'
O O 0.0106 0.0060 'International Tables Vol C Tables 4.2.6.8 and 6.1.1.4'
N N 0.0061 0.0033 'International Tables Vol C Tables 4.2.6.8 and 6.1.1.4'
H H 0.0000 0.0000 'International Tables Vol C Tables 4.2.6.8 and 6.1.1.4'
C C 0.0033 0.0016 'International Tables Vol C Tables 4.2.6.8 and 6.1.1.4'

loop_
_geom_angle_atom_site_label_1
_geom_angle_atom_site_label_2
_geom_angle_atom_site_label_3
_geom_angle
_geom_angle_publ_flag
C10 S1 C14 91.44(16) yes
C17 O4 H40 109.44 no
C11 N1 C15 125.3(3) yes
C14 N1 C15 118.5(3) yes
C11 N1 C14 116.2(3) yes
C2 C1 C6 120.2(3) no
C1 C2 C3 120.3(4) no
C2 C3 C4 120.8(4) no
C3 C4 C5 119.2(3) no
C4 C5 C6 120.7(3) no
C1 C6 C5 118.8(3) no
C5 C6 C7 118.3(3) no
C1 C6 C7 122.6(3) no
O1 C7 C6 119.1(3) yes
C6 C7 C8 121.3(2) no
O1 C7 C8 119.5(3) yes
C7 C8 C9 117.8(2) no
C7 C8 C13 123.4(3) no
C9 C8 C13 118.7(3) no
C8 C9 C10 119.6(3) no
S1 C10 C9 128.3(2) yes
C9 C10 C11 120.4(3) no
S1 C10 C11 111.3(3) yes
N1 C11 C12 127.6(3) yes
C10 C11 C12 120.2(3) no
N1 C11 C10 112.2(3) yes
C11 C12 C13 119.1(3) no
C8 C13 C12 121.9(3) no
S1 C14 O2 125.1(3) yes
O2 C14 N1 126.0(3) yes
S1 C14 N1 108.9(2) yes
N1 C15 C16 112.2(3) yes
C15 C16 C17 111.0(3) yes
O3 C17 C16 124.4(4) yes
O4 C17 C16 112.8(3) yes
O3 C17 O4 122.8(4) yes
C2 C1 H1 119.85 no
C6 C1 H1 119.92 no
C1 C2 H2 119.87 no
C3 C2 H2 119.83 no
C2 C3 H3 119.64 no
C4 C3 H3 119.60 no
C3 C4 H4 120.40 no
C5 C4 H4 120.36 no
C4 C5 H5 119.63 no
C6 C5 H5 119.69 no
C8 C9 H9 120.24 no
C10 C9 H9 120.15 no
C11 C12 H12 120.50 no
C13 C12 H12 120.41 no
C8 C13 H13 119.05 no
C12 C13 H13 119.03 no
N1 C15 H15A 109.14 no
N1 C15 H15B 109.20 no
C16 C15 H15A 109.13 no
C16 C15 H15B 109.19 no
H15A C15 H15B 107.91 no
C15 C16 H16A 109.47 no
C15 C16 H16B 109.45 no
C17 C16 H16A 109.45 no
C17 C16 H16B 109.45 no
H16A C16 H16B 108.01 no

loop_
_geom_bond_atom_site_label_1
_geom_bond_atom_site_label_2
_geom_bond_site_symmetry_1
_geom_bond_site_symmetry_2
_geom_bond_distance
_geom_bond_publ_flag
S1 C10 . . 1.743(4) yes
S1 C14 . . 1.781(4) yes
O1 C7 . . 1.226(4) yes
O2 C14 . . 1.213(5) yes
O3 C17 . . 1.198(5) yes
O4 C17 . . 1.330(5) yes
O4 H40 . . 0.8203 no
N1 C11 . . 1.384(5) yes
N1 C15 . . 1.471(5) yes
N1 C14 . . 1.379(5) yes
C1 C2 . . 1.384(5) no
C1 C6 . . 1.394(4) no
C2 C3 . . 1.359(5) no
C3 C4 . . 1.392(5) no
C4 C5 . . 1.381(5) no
C5 C6 . . 1.393(5) no
C6 C7 . . 1.492(4) no
C7 C8 . . 1.484(5) no
C8 C9 . . 1.398(5) no
C8 C13 . . 1.400(4) no
C9 C10 . . 1.384(5) no
C10 C11 . . 1.405(4) no
C11 C12 . . 1.379(5) no
C12 C13 . . 1.376(5) no
C15 C16 . . 1.509(5) no
C16 C17 . . 1.491(5) no
C1 H1 . . 0.9305 no
C2 H2 . . 0.9297 no
C3 H3 . . 0.9299 no
C4 H4 . . 0.9300 no
C5 H5 . . 0.9300 no
C9 H9 . . 0.9296 no
C12 H12 . . 0.9304 no
C13 H13 . . 0.9301 no
C15 H15A . . 0.9705 no
C15 H15B . . 0.9692 no
C16 H16A . . 0.9705 no
C16 H16B . . 0.9699 no

loop_
_geom_contact_atom_site_label_1
_geom_contact_atom_site_label_2
_geom_contact_distance
_geom_contact_site_symmetry_2
_geom_contact_publ_flag
S1 S1 3.491(2) 3_556 no
S1 H2 3.1915 4_655 no
O1 C15 3.236(4) 4_554 no
O1 C12 3.291(4) 2_545 no
O2 C16 3.414(5) . no
O2 O4 2.723(4) 2_646 no
O2 C13 3.310(5) 4_555 no
O3 C1 3.181(4) 3_566 no
O3 C5 3.362(5) 2_555 no
O3 C2 3.254(5) 3_566 no
O4 O2 2.723(4) 2_656 no
O1 H15B 2.6716 4_554 no
O1 H9 2.5593 . no
O1 H5 2.5112 . no
O1 H12 2.3753 2_545 no
O2 H4 2.7938 1_656 no
O2 H15A 2.5252 . no
O2 H40 1.9041 2_646 no
O3 H15A 2.4992 . no
O3 H5 2.8039 2_555 no
O3 H3 2.7663 1_656 no
O3 H1 2.5375 3_566 no
O3 H2 2.6865 3_566 no
O3 H15B 2.8289 . no
O4 H16B 2.5851 3_666 no
C1 C13 3.122(5) . no
C1 O3 3.181(4) 3_566 no
C2 O3 3.254(5) 3_566 no
C2 C14 3.449(5) 4_454 no
C5 C17 3.565(6) 2_545 no
C5 O3 3.362(5) 2_545 no
C12 O1 3.291(4) 2_555 no
C13 C14 3.469(5) 4_554 no
C13 O2 3.310(5) 4_554 no
C13 C1 3.122(5) . no
C14 C13 3.469(5) 4_555 no
C14 C2 3.449(5) 4_655 no
C15 O1 3.236(4) 4_555 no
C16 O2 3.414(5) . no
C17 C5 3.565(6) 2_555 no
C1 H13 2.6917 . no
C1 H16A 2.8534 4_454 no
C2 H16A 3.0609 4_454 no
C6 H13 2.8332 . no
C8 H1 2.7603 . no
C12 H15B 2.7730 . no
C12 H5 3.0850 4_555 no
C13 H1 2.6246 . no
C14 H2 3.0259 4_655 no
C14 H40 2.8729 2_646 no
C14 H16A 2.9675 . no
C15 H12 2.8331 . no
H1 C8 2.7603 . no
H1 C13 2.6246 . no
H1 H13 2.3038 . no
H1 O3 2.5375 3_566 no
H2 O3 2.6865 3_566 no
H2 S1 3.1915 4_454 no
H2 C14 3.0259 4_454 no
H3 O3 2.7663 1_454 no
H4 O2 2.7938 1_454 no
H5 O1 2.5112 . no
H5 O3 2.8039 2_545 no
H5 C12 3.0850 4_554 no
H9 O1 2.5593 . no
H12 C15 2.8331 . no
H12 H15B 2.3136 . no
H12 O1 2.3753 2_555 no
H13 C1 2.6917 . no
H13 C6 2.8332 . no
H13 H1 2.3038 . no
H15A O2 2.5252 . no
H15A O3 2.4992 . no
H15B O3 2.8289 . no
H15B C12 2.7730 . no
H15B H12 2.3136 . no
H15B O1 2.6716 4_555 no
H16A C14 2.9675 . no
H16A C1 2.8534 4_655 no
H16A C2 3.0609 4_655 no
H16B O4 2.5851 3_666 no
H40 O2 1.9041 2_656 no
H40 C14 2.8728 2_656 no

loop_
_geom_hbond_atom_site_label_D
_geom_hbond_atom_site_label_H
_geom_hbond_atom_site_label_A
_geom_hbond_site_symmetry_A
_geom_hbond_distance_DH
_geom_hbond_distance_HA
_geom_hbond_distance_DA
_geom_hbond_angle_DHA
_geom_hbond_publ_flag
O4 H40 O2 2_656 0.82 1.90 2.723(4) 176 yes
C1 H1 O3 3_566 0.93 2.54 3.181(4) 127 yes
C12 H12 O1 2_555 0.93 2.38 3.291(4) 168 yes
C16 H16B O4 3_666 0.97 2.59 3.552(6) 175 yes

loop_
_geom_torsion_atom_site_label_1
_geom_torsion_atom_site_label_2
_geom_torsion_atom_site_label_3
_geom_torsion_atom_site_label_4
_geom_torsion
_geom_torsion_publ_flag
C14 S1 C10 C9 179.9(3) no
C14 S1 C10 C11 0.0(2) no
C10 S1 C14 O2 -179.6(3) no
C10 S1 C14 N1 0.6(2) no
C14 N1 C11 C10 1.3(4) yes
C15 N1 C11 C12 1.6(5) no
C14 N1 C11 C12 -178.5(3) no
C15 N1 C11 C10 -178.5(3) no
C15 N1 C14 S1 178.6(2) no
C15 N1 C14 O2 -1.1(5) yes
C11 N1 C15 C16 -92.9(4) yes
C14 N1 C15 C16 87.2(4) yes
C11 N1 C14 S1 -1.2(3) no
C11 N1 C14 O2 179.0(3) yes
C6 C1 C2 C3 0.1(5) no
C2 C1 C6 C5 0.0(5) no
C2 C1 C6 C7 -174.5(3) no
C1 C2 C3 C4 -0.2(6) no
C2 C3 C4 C5 0.0(6) no
C3 C4 C5 C6 0.2(6) no
C4 C5 C6 C1 -0.2(5) no
C4 C5 C6 C7 174.6(3) no
C1 C6 C7 C8 -24.4(4) no
C1 C6 C7 O1 155.0(3) yes
C5 C6 C7 O1 -19.6(4) yes
C5 C6 C7 C8 161.0(3) no
O1 C7 C8 C9 -29.1(4) yes
C6 C7 C8 C13 -32.6(4) no
O1 C7 C8 C13 148.0(3) yes
C6 C7 C8 C9 150.3(3) no
C7 C8 C9 C10 178.2(3) no
C7 C8 C13 C12 -177.1(3) no
C9 C8 C13 C12 -0.1(5) no
C13 C8 C9 C10 1.0(4) no
C8 C9 C10 C11 -0.6(5) no
C8 C9 C10 S1 179.6(2) no
C9 C10 C11 N1 179.4(3) no
S1 C10 C11 C12 179.1(2) no
S1 C10 C11 N1 -0.7(3) no
C9 C10 C11 C12 -0.7(5) no
C10 C11 C12 C13 1.6(5) no
N1 C11 C12 C13 -178.5(3) no
C11 C12 C13 C8 -1.3(5) no
N1 C15 C16 C17 -166.1(3) yes
C15 C16 C17 O4 177.9(3) yes
C15 C16 C17 O3 -0.7(5) yes

loop_
_cod_related_entry_id
_cod_related_entry_database
_cod_related_entry_code
1 ChemSpider 9144694
